data_4301740
loop_
_publ_author_name
'Scott D. Bunge'
'Jennifer L. Steele'

_publ_contact_author_address
;Kent State University
Chemistry Department
PO Box 5190
Kent, OH 44242, USA
;
_publ_contact_author_email sbunge@kent.edu
_publ_contact_author_fax '330 672 3816'
_publ_contact_author_name 'Scott D. Bunge'
_publ_contact_author_phone '330 672 9445'
_publ_section_title
;
Synthesis and Characterization of Group 11 1,1,3,3-Tetraalkylguanidinate
(TAG) Clusters: [M2(\m-TAG){\m-N(SiMe3)2}]2 (M = Cu, Ag, and Au)
;
_journal_name_full 'Inorganic Chemistry'
_journal_page_first 2701
_journal_page_last 2706
_journal_paper_doi 10.1021/ic802291u
_journal_volume 48
_journal_year 2009
_chemical_formula_sum 'C26 H68 Ag4 N8 Si4'
_chemical_formula_weight 1036.72
_chemical_name_common '[Ag2(\m-DEDMG)2{\m-N(TMS)2}2]2 (2)'
_chemical_name_systematic
;

 ?

;
_space_group_IT_number 15
_symmetry_cell_setting monoclinic
_symmetry_space_group_name_Hall '-C 2yc'
_symmetry_space_group_name_H-M 'C 1 2/c 1'
_atom_sites_solution_hydrogens geom
_atom_sites_solution_primary direct
_atom_sites_solution_secondary difmap
_audit_creation_method SHELXL-97
_cell_angle_alpha 90.00
_cell_angle_beta 108.171(3)
_cell_angle_gamma 90.00
_cell_formula_units_Z 4
_cell_length_a 13.307(3)
_cell_length_b 25.557(5)
_cell_length_c 13.126(3)
_cell_measurement_reflns_used 5373
_cell_measurement_temperature 100(2)
_cell_measurement_theta_max 30.67
_cell_measurement_theta_min 2.28
_cell_volume 4241.4(16)
_computing_cell_refinement 'Bruker SMART'
_computing_data_collection 'Bruker SMART'
_computing_data_reduction 'Bruker SAINT'
_computing_molecular_graphics 'Bruker SHELXTL'
_computing_publication_material 'Bruker SHELXTL'
_computing_structure_refinement 'SHELXL-97 (Sheldrick, 1997)'
_computing_structure_solution 'SHELXS-97 (Sheldrick, 1990)'
_diffrn_ambient_temperature 100(2)
_diffrn_measured_fraction_theta_full 0.999
_diffrn_measured_fraction_theta_max 0.999
_diffrn_measurement_device_type 'CCD area detector'
_diffrn_measurement_method 'phi and omega scans'
_diffrn_radiation_monochromator graphite
_diffrn_radiation_source 'fine-focus sealed tube'
_diffrn_radiation_type MoK\a
_diffrn_radiation_wavelength 0.71073
_diffrn_reflns_av_R_equivalents 0.0835
_diffrn_reflns_av_sigmaI/netI 0.0439
_diffrn_reflns_limit_h_max 15
_diffrn_reflns_limit_h_min -15
_diffrn_reflns_limit_k_max 30
_diffrn_reflns_limit_k_min -30
_diffrn_reflns_limit_l_max 15
_diffrn_reflns_limit_l_min -15
_diffrn_reflns_number 16719
_diffrn_reflns_theta_full 25.05
_diffrn_reflns_theta_max 25.05
_diffrn_reflns_theta_min 1.59
_exptl_absorpt_coefficient_mu 1.960
_exptl_absorpt_correction_T_max 0.6246
_exptl_absorpt_correction_T_min 0.3478
_exptl_absorpt_correction_type multi-scan
_exptl_absorpt_process_details SADABS
_exptl_crystal_colour colorless
_exptl_crystal_density_diffrn 1.624
_exptl_crystal_density_meas ?
_exptl_crystal_density_method .
_exptl_crystal_description regular
_exptl_crystal_F_000 2096
_exptl_crystal_size_max 0.50
_exptl_crystal_size_mid 0.37
_exptl_crystal_size_min 0.24
_refine_diff_density_max 0.713
_refine_diff_density_min -0.684
_refine_diff_density_rms 0.094
_refine_ls_extinction_method none
_refine_ls_goodness_of_fit_ref 0.683
_refine_ls_hydrogen_treatment constr
_refine_ls_matrix_type full
_refine_ls_number_parameters 200
_refine_ls_number_reflns 3772
_refine_ls_number_restraints 0
_refine_ls_restrained_S_all 0.683
_refine_ls_R_factor_all 0.0278
_refine_ls_R_factor_gt 0.0231
_refine_ls_shift/su_max 0.044
_refine_ls_shift/su_mean 0.005
_refine_ls_structure_factor_coef Fsqd
_refine_ls_weighting_details 'calc w=1/[\s^2^(Fo^2^)+(0.1000P)^2^+0.6687P] where P=(Fo^2^+2Fc^2^)/3'
_refine_ls_weighting_scheme calc
_refine_ls_wR_factor_gt 0.0814
_refine_ls_wR_factor_ref 0.0884
_reflns_number_gt 3327
_reflns_number_total 3772
_reflns_threshold_expression >2sigma(I)
_cod_data_source_file ic802291u_si_002_2.cif
_cod_data_source_block js003_0m
_cod_depositor_comments
;
The following automatic conversions were performed:
'_symmetry_cell_setting' value 'Monoclinic' changed to 'monoclinic'
according to '/home/saulius/struct/CIF-dictionaries/cif_core.dic'
dictionary named 'cif_core.dic' version 2.4.1 from
2010-06-29.

'_exptl_absorpt_correction_type' value 'MULTI-SCAN' changed
to 'multi-scan' according to
'/home/saulius/struct/CIF-dictionaries/cif_core.dic' dictionary named
'cif_core.dic' version 2.4.1 from 2010-06-29.

Automatic conversion script
Id: cif_fix_enum 1527 2010-12-29 10:47:43Z saulius 
;
_cod_original_cell_volume 4241.3(15)
_cod_original_sg_symbol_H-M 'C 2/c'
_cod_database_code 4301740

loop_
_symmetry_equiv_pos_as_xyz
'x, y, z'
'-x, y, -z+1/2'
'x+1/2, y+1/2, z'
'-x+1/2, y+1/2, -z+1/2'
'-x, -y, -z'
'x, -y, z-1/2'
'-x+1/2, -y+1/2, -z'
'x+1/2, -y+1/2, z-1/2'

loop_
_atom_site_label
_atom_site_type_symbol
_atom_site_fract_x
_atom_site_fract_y
_atom_site_fract_z
_atom_site_U_iso_or_equiv
_atom_site_adp_type
_atom_site_occupancy
_atom_site_symmetry_multiplicity
_atom_site_calc_flag
_atom_site_refinement_flags
_atom_site_disorder_assembly
_atom_site_disorder_group
Ag1 Ag 0.669173(15) 0.611331(7) 0.802845(16) 0.01598(11) Uani 1 1 d . . .
Ag2 Ag 0.503907(15) 0.611182(7) 0.917306(15) 0.01538(11) Uani 1 1 d . . .
N1 N 0.66627(19) 0.61677(7) 0.95889(19) 0.0181(5) Uani 1 1 d . . .
N2 N 0.85028(17) 0.62333(9) 1.05949(18) 0.0196(5) Uani 1 1 d . . .
N3 N 0.72518(17) 0.64162(9) 1.14195(16) 0.0209(5) Uani 1 1 d . . .
N4 N 0.66506(18) 0.60728(8) 0.63991(18) 0.0161(5) Uani 1 1 d . . .
Si1 Si 0.71399(6) 0.66618(3) 0.61028(6) 0.01874(18) Uani 1 1 d . . .
Si2 Si 0.70171(5) 0.54479(3) 0.61285(5) 0.01715(17) Uani 1 1 d . . .
C1 C 0.7414(2) 0.62636(10) 1.0465(2) 0.0183(5) Uani 1 1 d . . .
C2 C 0.9081(2) 0.67295(11) 1.0918(2) 0.0252(6) Uani 1 1 d . . .
H2A H 0.9847 0.6653 1.1194 0.030 Uiso 1 1 calc R . .
H2B H 0.8870 0.6884 1.1512 0.030 Uiso 1 1 calc R . .
C3 C 0.8893(3) 0.71265(13) 1.0031(3) 0.0512(10) Uani 1 1 d . . .
H3A H 0.9187 0.6997 0.9481 0.077 Uiso 1 1 calc R . .
H3B H 0.9238 0.7457 1.0323 0.077 Uiso 1 1 calc R . .
H3C H 0.8131 0.7185 0.9711 0.077 Uiso 1 1 calc R . .
C4 C 0.8835(2) 0.59245(12) 0.9817(2) 0.0233(6) Uani 1 1 d . . .
H4A H 0.8755 0.6138 0.9168 0.028 Uiso 1 1 calc R . .
H4B H 0.8367 0.5616 0.9604 0.028 Uiso 1 1 calc R . .
C5 C 0.9976(2) 0.57415(13) 1.0265(2) 0.0322(7) Uani 1 1 d . . .
H5A H 1.0448 0.6046 1.0412 0.048 Uiso 1 1 calc R . .
H5B H 1.0147 0.5515 0.9740 0.048 Uiso 1 1 calc R . .
H5C H 1.0069 0.5546 1.0930 0.048 Uiso 1 1 calc R . .
C6 C 0.7927(2) 0.62271(11) 1.2451(2) 0.0238(6) Uani 1 1 d . . .
H6A H 0.7533 0.5977 1.2746 0.036 Uiso 1 1 calc R . .
H6B H 0.8154 0.6523 1.2945 0.036 Uiso 1 1 calc R . .
H6C H 0.8550 0.6054 1.2357 0.036 Uiso 1 1 calc R . .
C7 C 0.6221(2) 0.65932(11) 1.1435(2) 0.0238(6) Uani 1 1 d . . .
H7A H 0.5886 0.6800 1.0789 0.036 Uiso 1 1 calc R . .
H7B H 0.6303 0.6810 1.2072 0.036 Uiso 1 1 calc R . .
H7C H 0.5777 0.6290 1.1454 0.036 Uiso 1 1 calc R . .
C8 C 0.6648(2) 0.72116(11) 0.6756(2) 0.0303(7) Uani 1 1 d . . .
H8A H 0.5898 0.7156 0.6676 0.045 Uiso 1 1 calc R . .
H8B H 0.6732 0.7543 0.6415 0.045 Uiso 1 1 calc R . .
H8C H 0.7055 0.7224 0.7520 0.045 Uiso 1 1 calc R . .
C9 C 0.6713(3) 0.67984(12) 0.4631(2) 0.0293(7) Uani 1 1 d . . .
H9A H 0.6845 0.6490 0.4248 0.044 Uiso 1 1 calc R . .
H9B H 0.7114 0.7096 0.4489 0.044 Uiso 1 1 calc R . .
H9C H 0.5956 0.6881 0.4382 0.044 Uiso 1 1 calc R . .
C10 C 0.8620(2) 0.66757(12) 0.6586(3) 0.0339(7) Uani 1 1 d . . .
H10A H 0.8874 0.6597 0.7355 0.051 Uiso 1 1 calc R . .
H10B H 0.8867 0.7024 0.6460 0.051 Uiso 1 1 calc R . .
H10C H 0.8894 0.6413 0.6196 0.051 Uiso 1 1 calc R . .
C11 C 0.6943(2) 0.53788(11) 0.4685(2) 0.0258(6) Uani 1 1 d . . .
H11A H 0.6294 0.5545 0.4230 0.039 Uiso 1 1 calc R . .
H11B H 0.6939 0.5007 0.4502 0.039 Uiso 1 1 calc R . .
H11C H 0.7558 0.5549 0.4568 0.039 Uiso 1 1 calc R . .
C12 C 0.8391(2) 0.52698(12) 0.6966(2) 0.0282(7) Uani 1 1 d . . .
H12A H 0.8890 0.5533 0.6869 0.042 Uiso 1 1 calc R . .
H12B H 0.8576 0.4926 0.6745 0.042 Uiso 1 1 calc R . .
H12C H 0.8428 0.5257 0.7723 0.042 Uiso 1 1 calc R . .
C13 C 0.6111(2) 0.49564(10) 0.6432(2) 0.0239(6) Uani 1 1 d . . .
H13A H 0.6184 0.4969 0.7198 0.036 Uiso 1 1 calc R . .
H13B H 0.6295 0.4606 0.6246 0.036 Uiso 1 1 calc R . .
H13C H 0.5379 0.5037 0.6012 0.036 Uiso 1 1 calc R . .

loop_
_atom_site_aniso_label
_atom_site_aniso_U_11
_atom_site_aniso_U_22
_atom_site_aniso_U_33
_atom_site_aniso_U_23
_atom_site_aniso_U_13
_atom_site_aniso_U_12
Ag1 0.01397(16) 0.02241(17) 0.01125(15) 0.00012(7) 0.00349(11) -0.00129(7)
Ag2 0.01253(15) 0.02069(17) 0.01264(15) -0.00020(6) 0.00352(10) -0.00054(6)
N1 0.0174(12) 0.0213(12) 0.0167(12) 0.0013(8) 0.0068(10) -0.0030(8)
N2 0.0154(12) 0.0271(12) 0.0139(11) -0.0016(9) 0.0011(9) -0.0019(9)
N3 0.0198(11) 0.0289(13) 0.0130(11) -0.0018(10) 0.0039(9) 0.0009(9)
N4 0.0131(11) 0.0221(12) 0.0133(11) 0.0011(8) 0.0043(9) 0.0003(8)
Si1 0.0175(4) 0.0216(4) 0.0177(4) 0.0002(3) 0.0063(3) -0.0028(3)
Si2 0.0159(4) 0.0205(4) 0.0152(4) -0.0001(3) 0.0052(3) 0.0010(3)
C1 0.0203(14) 0.0208(13) 0.0122(13) 0.0032(11) 0.0029(11) -0.0020(11)
C2 0.0172(14) 0.0308(16) 0.0240(15) -0.0023(12) 0.0012(11) -0.0057(11)
C3 0.064(2) 0.0349(19) 0.045(2) 0.0068(16) 0.0017(18) -0.0177(17)
C4 0.0165(13) 0.0332(16) 0.0199(14) -0.0032(12) 0.0053(11) -0.0030(12)
C5 0.0200(14) 0.0475(19) 0.0286(16) -0.0032(14) 0.0070(13) 0.0008(13)
C6 0.0242(15) 0.0317(15) 0.0114(13) 0.0000(11) -0.0005(11) -0.0027(12)
C7 0.0245(14) 0.0276(15) 0.0189(14) -0.0022(11) 0.0062(12) 0.0023(12)
C8 0.0387(17) 0.0202(15) 0.0355(17) -0.0005(12) 0.0165(15) 0.0002(12)
C9 0.0360(17) 0.0333(17) 0.0201(15) 0.0033(13) 0.0112(13) -0.0101(14)
C10 0.0208(15) 0.0380(18) 0.0418(18) 0.0061(15) 0.0082(13) -0.0092(13)
C11 0.0291(15) 0.0302(16) 0.0223(14) -0.0034(12) 0.0139(12) 0.0011(12)
C12 0.0211(15) 0.0309(16) 0.0298(16) 0.0012(12) 0.0039(13) 0.0067(12)
C13 0.0258(14) 0.0219(14) 0.0229(14) -0.0007(11) 0.0063(12) -0.0018(11)

loop_
_atom_type_symbol
_atom_type_description
_atom_type_scat_dispersion_real
_atom_type_scat_dispersion_imag
_atom_type_scat_source
C C 0.0033 0.0016 'International Tables Vol C Tables 4.2.6.8 and 6.1.1.4'
H H 0.0000 0.0000 'International Tables Vol C Tables 4.2.6.8 and 6.1.1.4'
N N 0.0061 0.0033 'International Tables Vol C Tables 4.2.6.8 and 6.1.1.4'
Si Si 0.0817 0.0704 'International Tables Vol C Tables 4.2.6.8 and 6.1.1.4'
Ag Ag -0.8971 1.1015 'International Tables Vol C Tables 4.2.6.8 and 6.1.1.4'

loop_
_geom_angle_atom_site_label_1
_geom_angle_atom_site_label_2
_geom_angle_atom_site_label_3
_geom_angle
_geom_angle_site_symmetry_1
_geom_angle_site_symmetry_3
_geom_angle_publ_flag
N1 Ag1 N4 177.36(9) . . ?
N1 Ag1 Ag2 133.64(7) . 2_656 ?
N4 Ag1 Ag2 43.88(6) . 2_656 ?
N1 Ag2 N4 174.94(9) . 2_656 ?
N1 Ag2 Ag1 131.53(7) . 2_656 ?
N4 Ag2 Ag1 43.51(6) 2_656 2_656 ?
C1 N1 Ag2 134.9(2) . . ?
C1 N1 Ag1 130.38(19) . . ?
Ag2 N1 Ag1 94.30(10) . . ?
C1 N2 C4 117.9(2) . . ?
C1 N2 C2 114.3(2) . . ?
C4 N2 C2 114.9(2) . . ?
C1 N3 C7 120.8(2) . . ?
C1 N3 C6 121.4(2) . . ?
C7 N3 C6 113.8(2) . . ?
Si1 N4 Si2 127.13(14) . . ?
Si1 N4 Ag1 106.87(11) . . ?
Si2 N4 Ag1 109.24(11) . . ?
Si1 N4 Ag2 107.95(11) . 2_656 ?
Si2 N4 Ag2 107.59(11) . 2_656 ?
Ag1 N4 Ag2 92.60(9) . 2_656 ?
N4 Si1 C9 112.35(12) . . ?
N4 Si1 C8 109.92(12) . . ?
C9 Si1 C8 107.28(14) . . ?
N4 Si1 C10 111.71(13) . . ?
C9 Si1 C10 107.17(15) . . ?
C8 Si1 C10 108.22(14) . . ?
N4 Si2 C13 109.46(12) . . ?
N4 Si2 C12 112.84(13) . . ?
C13 Si2 C12 106.76(13) . . ?
N4 Si2 C11 111.31(12) . . ?
C13 Si2 C11 108.57(13) . . ?
C12 Si2 C11 107.72(13) . . ?
N1 C1 N3 124.1(2) . . ?
N1 C1 N2 125.4(2) . . ?
N3 C1 N2 110.4(2) . . ?
N2 C2 C3 114.3(2) . . ?
N2 C2 H2A 108.7 . . ?
C3 C2 H2A 108.7 . . ?
N2 C2 H2B 108.7 . . ?
C3 C2 H2B 108.7 . . ?
H2A C2 H2B 107.6 . . ?
C2 C3 H3A 109.5 . . ?
C2 C3 H3B 109.5 . . ?
H3A C3 H3B 109.5 . . ?
C2 C3 H3C 109.5 . . ?
H3A C3 H3C 109.5 . . ?
H3B C3 H3C 109.5 . . ?
N2 C4 C5 112.3(2) . . ?
N2 C4 H4A 109.2 . . ?
C5 C4 H4A 109.2 . . ?
N2 C4 H4B 109.2 . . ?
C5 C4 H4B 109.2 . . ?
H4A C4 H4B 107.9 . . ?
C4 C5 H5A 109.5 . . ?
C4 C5 H5B 109.5 . . ?
H5A C5 H5B 109.5 . . ?
C4 C5 H5C 109.5 . . ?
H5A C5 H5C 109.5 . . ?
H5B C5 H5C 109.5 . . ?
N3 C6 H6A 109.5 . . ?
N3 C6 H6B 109.5 . . ?
H6A C6 H6B 109.5 . . ?
N3 C6 H6C 109.5 . . ?
H6A C6 H6C 109.5 . . ?
H6B C6 H6C 109.5 . . ?
N3 C7 H7A 109.5 . . ?
N3 C7 H7B 109.5 . . ?
H7A C7 H7B 109.5 . . ?
N3 C7 H7C 109.5 . . ?
H7A C7 H7C 109.5 . . ?
H7B C7 H7C 109.5 . . ?
Si1 C8 H8A 109.5 . . ?
Si1 C8 H8B 109.5 . . ?
H8A C8 H8B 109.5 . . ?
Si1 C8 H8C 109.5 . . ?
H8A C8 H8C 109.5 . . ?
H8B C8 H8C 109.5 . . ?
Si1 C9 H9A 109.5 . . ?
Si1 C9 H9B 109.5 . . ?
H9A C9 H9B 109.5 . . ?
Si1 C9 H9C 109.5 . . ?
H9A C9 H9C 109.5 . . ?
H9B C9 H9C 109.5 . . ?
Si1 C10 H10A 109.5 . . ?
Si1 C10 H10B 109.5 . . ?
H10A C10 H10B 109.5 . . ?
Si1 C10 H10C 109.5 . . ?
H10A C10 H10C 109.5 . . ?
H10B C10 H10C 109.5 . . ?
Si2 C11 H11A 109.5 . . ?
Si2 C11 H11B 109.5 . . ?
H11A C11 H11B 109.5 . . ?
Si2 C11 H11C 109.5 . . ?
H11A C11 H11C 109.5 . . ?
H11B C11 H11C 109.5 . . ?
Si2 C12 H12A 109.5 . . ?
Si2 C12 H12B 109.5 . . ?
H12A C12 H12B 109.5 . . ?
Si2 C12 H12C 109.5 . . ?
H12A C12 H12C 109.5 . . ?
H12B C12 H12C 109.5 . . ?
Si2 C13 H13A 109.5 . . ?
Si2 C13 H13B 109.5 . . ?
H13A C13 H13B 109.5 . . ?
Si2 C13 H13C 109.5 . . ?
H13A C13 H13C 109.5 . . ?
H13B C13 H13C 109.5 . . ?

loop_
_geom_bond_atom_site_label_1
_geom_bond_atom_site_label_2
_geom_bond_distance
_geom_bond_site_symmetry_2
_geom_bond_publ_flag
Ag1 N1 2.065(2) . ?
Ag1 N4 2.125(2) . ?
Ag1 Ag2 3.0828(6) 2_656 ?
Ag2 N1 2.062(2) . ?
Ag2 N4 2.139(2) 2_656 ?
Ag2 Ag1 3.0828(6) 2_656 ?
N1 C1 1.290(4) . ?
N2 C1 1.407(3) . ?
N2 C4 1.463(4) . ?
N2 C2 1.475(3) . ?
N3 C1 1.391(3) . ?
N3 C7 1.450(3) . ?
N3 C6 1.455(3) . ?
N4 Si1 1.732(2) . ?
N4 Si2 1.739(2) . ?
N4 Ag2 2.139(2) 2_656 ?
Si1 C9 1.869(3) . ?
Si1 C8 1.868(3) . ?
Si1 C10 1.872(3) . ?
Si2 C13 1.868(3) . ?
Si2 C12 1.872(3) . ?
Si2 C11 1.875(3) . ?
C2 C3 1.505(4) . ?
C2 H2A 0.9900 . ?
C2 H2B 0.9900 . ?
C3 H3A 0.9800 . ?
C3 H3B 0.9800 . ?
C3 H3C 0.9800 . ?
C4 C5 1.522(4) . ?
C4 H4A 0.9900 . ?
C4 H4B 0.9900 . ?
C5 H5A 0.9800 . ?
C5 H5B 0.9800 . ?
C5 H5C 0.9800 . ?
C6 H6A 0.9800 . ?
C6 H6B 0.9800 . ?
C6 H6C 0.9800 . ?
C7 H7A 0.9800 . ?
C7 H7B 0.9800 . ?
C7 H7C 0.9800 . ?
C8 H8A 0.9800 . ?
C8 H8B 0.9800 . ?
C8 H8C 0.9800 . ?
C9 H9A 0.9800 . ?
C9 H9B 0.9800 . ?
C9 H9C 0.9800 . ?
C10 H10A 0.9800 . ?
C10 H10B 0.9800 . ?
C10 H10C 0.9800 . ?
C11 H11A 0.9800 . ?
C11 H11B 0.9800 . ?
C11 H11C 0.9800 . ?
C12 H12A 0.9800 . ?
C12 H12B 0.9800 . ?
C12 H12C 0.9800 . ?
C13 H13A 0.9800 . ?
C13 H13B 0.9800 . ?
C13 H13C 0.9800 . ?
